data_1576668
loop_
_publ_author_name
'Cai, Youlie'
'Li, Jing-Hong'
'Xiao, Xiaoyan'
'Wei, Runzhi'
'Lin, Rui-Biao'
'Chen, Banglin'
'Gao, Junkuo'

_publ_section_title
;
 Spatial pinning of globally inert pores in a superhydrophobic
 hydrogen-bonded organic framework for inverse ethane/ethylene separation.
;
_journal_issue 8
_journal_name_full 'Chemical science'
_journal_page_first 4256
_journal_page_last 4267
_journal_paper_doi 10.1039/d5sc08507a
_journal_volume 17
_journal_year 2026
_chemical_formula_moiety 'C48 H34 O8, 2(C2 H6)'
_chemical_formula_sum 'C52 H46 O8'
_chemical_formula_weight 798.89
_space_group_crystal_system orthorhombic
_space_group_IT_number 61
_space_group_name_Hall '-P 2ac 2ab'
_space_group_name_H-M_alt 'P b c a'
_atom_sites_solution_hydrogens mixed
_atom_sites_solution_primary dual
_audit_creation_date 2025-12-10
_audit_creation_method
;
Olex2 1.5
(compiled 2025.07.13 svn.rb7424aed for OlexSys, GUI svn.r7314)
;
_audit_update_record
;
2025-12-12 deposited with the CCDC.	2025-12-29 downloaded from the CCDC.
;
_cell_angle_alpha 90
_cell_angle_beta 90
_cell_angle_gamma 90
_cell_formula_units_Z 4
_cell_length_a 13.4088(7)
_cell_length_b 14.1154(5)
_cell_length_c 25.8758(9)
_cell_measurement_reflns_used 3083
_cell_measurement_temperature 150(2)
_cell_measurement_theta_max 57.000
_cell_measurement_theta_min 1.953
_cell_volume 4897.5(4)
_computing_cell_refinement 'SAINT V8.40B (Bruker-AXS, 2016)'
_computing_data_collection 'APEX4 Ver. 2016.5-0 (Bruker-AXS, 2016)'
_computing_data_reduction 'SAINT V8.40B (Bruker-AXS, 2016)'
_computing_molecular_graphics 'Olex2 1.5 (Dolomanov et al., 2009)'
_computing_publication_material 'Olex2 1.5 (Dolomanov et al., 2009)'
_computing_structure_refinement 'SHELXL 2025/1 (Sheldrick, 2015)'
_computing_structure_solution 'SHELXT 2018/2 (Sheldrick, 2018)'
_diffrn_ambient_temperature 150.02
_diffrn_detector 'charge-coupled device (CCD) area detector'
_diffrn_detector_area_resol_mean 7.9
_diffrn_detector_type 'Bruker D8 VENTURE'
_diffrn_measured_fraction_theta_full 0.989
_diffrn_measured_fraction_theta_max 0.986
_diffrn_measurement_device 'three-circle diffractometer'
_diffrn_measurement_device_type 'Bruker D8 VENTURE'
_diffrn_measurement_method '0.60\ % \ w and 0.6\ % \ f scans'
_diffrn_radiation_collimation '0.5 mm double- pinhole'
_diffrn_radiation_detector 'Bruker D8 VENTURE'
_diffrn_radiation_monochromator 'equatorially mounted graphite'
_diffrn_radiation_probe x-ray
_diffrn_radiation_type CuK\a
_diffrn_radiation_wavelength 1.54178
_diffrn_radiation_xray_symbol K-L~3~
_diffrn_reflns_av_R_equivalents 0.0802
_diffrn_reflns_av_unetI/netI 0.0615
_diffrn_reflns_Laue_measured_fraction_full 0.989
_diffrn_reflns_Laue_measured_fraction_max 0.986
_diffrn_reflns_limit_h_max 16
_diffrn_reflns_limit_h_min -14
_diffrn_reflns_limit_k_max 16
_diffrn_reflns_limit_k_min -17
_diffrn_reflns_limit_l_max 31
_diffrn_reflns_limit_l_min -31
_diffrn_reflns_number 31907
_diffrn_reflns_point_group_measured_fraction_full 0.989
_diffrn_reflns_point_group_measured_fraction_max 0.986
_diffrn_reflns_theta_full 67.679
_diffrn_reflns_theta_max 68.573
_diffrn_reflns_theta_min 6.271
_diffrn_source 'microfocus sealed X-ray tube'
_diffrn_source_type 'Incoatec I\ms'
_exptl_absorpt_coefficient_mu 0.583
_exptl_absorpt_correction_T_max 0.86
_exptl_absorpt_correction_T_min 0.84
_exptl_absorpt_correction_type multi-scan
_exptl_absorpt_process_details
;
SADABS-2016/2 (Krause et al., 2015) was used for absorption correction.
;
_exptl_crystal_colour 'clear light orange'
_exptl_crystal_colour_lustre clear
_exptl_crystal_colour_modifier light
_exptl_crystal_colour_primary orange
_exptl_crystal_density_diffrn 1.083
_exptl_crystal_density_method 'not measured'
_exptl_crystal_description block
_exptl_crystal_F_000 1688
_exptl_crystal_size_max 0.18
_exptl_crystal_size_mid 0.13
_exptl_crystal_size_min 0.12
_refine_diff_density_max 0.226
_refine_diff_density_min -0.174
_refine_diff_density_rms 0.040
_refine_ls_extinction_coef 0.046(6)
_refine_ls_extinction_expression Fc^*^=kFc[1+0.001xFc^2^\l^3^/sin(2\q)]^-1/4^
_refine_ls_extinction_method 'SHELXL-2025/1 (Sheldrick 2025)'
_refine_ls_goodness_of_fit_ref 1.092
_refine_ls_hydrogen_treatment constr
_refine_ls_matrix_type full
_refine_ls_number_parameters 308
_refine_ls_number_reflns 4449
_refine_ls_number_restraints 453
_refine_ls_restrained_S_all 1.146
_refine_ls_R_factor_all 0.1547
_refine_ls_R_factor_gt 0.0978
_refine_ls_shift/su_max 0.000
_refine_ls_shift/su_mean 0.000
_refine_ls_structure_factor_coef Fsqd
_refine_ls_weighting_details 'w=1/[\s^2^(Fo^2^)+(0.2000P)^2^] where P=(Fo^2^+2Fc^2^)/3'
_refine_ls_weighting_scheme calc
_refine_ls_wR_factor_gt 0.2836
_refine_ls_wR_factor_ref 0.3545
_reflns_Friedel_coverage 0.000
_reflns_number_gt 1938
_reflns_number_total 4449
_reflns_threshold_expression 'I > 2\s(I)'
_cod_data_source_file d5sc08507a2.cif
_cod_data_source_block 150KC2H6@HOF_ZSTU_5a
_cod_depositor_comments 'Adding full bibliography for 1576665--1576670.cif.'
_cod_database_code 1576668
_shelx_shelxl_version_number 2025/1
_shelx_space_group_comment
;
The symmetry employed for this shelxl refinement is uniquely defined
by the following loop, which should always be used as a source of
symmetry information in preference to the above space-group names.
They are only intended as comments.
;
_shelx_estimated_absorpt_t_max 0.54
_shelx_estimated_absorpt_t_min 0.21
_olex2_refinement_description
;
1. Fixed Uiso
 At 1.2 times of:
  All C(H) groups
 At 1.5 times of:
  All C(H,H,H) groups, All O(H) groups
2. Restrained distances
 O4-C22 = O2-C1
 1.33 with sigma of 0.01
 C26-C25 = C28-C27 = C30-C29
 1.54 with sigma of 0.001
 C2-C1 = C8-C5 = C16-C10 = C22-C19 = C6-C24 = C23-C21 = C17-C00Q = C4-C31
 1.5 with sigma of 0.01
 O1-C1 = O3-C22
 1.2 with sigma of 0.01
 C14-C13 = C15-C14
 1.39 with sigma of 0.001
3. Restrained planarity
 C5, C7, C2, C6, C3, C4, C24, C31
 with sigma of 0.1
 C16, C19, C18, C17, C21, C20, C00Q, C23
 with sigma of 0.1
4. Uiso/Uaniso restraints and constraints
All non-hydrogen atoms have similar U: within 2A with sigma of 0.03 and sigma
for terminal atoms of 0.03 within 2A
All non-hydrogen atoms restrained to be isotropic: with sigma of 0.03 and sigma
for terminal atoms of 0.03
5. Others
 Fixed Sof: C00Q(0.6) H00A(0.6) H00B(0.6) H00C(0.6) H6(0.5) H4A(0.5) H21(0.6)
 H17(0.4) C23(0.4) H23A(0.4) H23B(0.4) H23C(0.4) C24(0.5) H24A(0.5) H24B(0.5)
 H24C(0.5) C31(0.5) H31A(0.5) H31B(0.5) H31C(0.5) C25(0.5) H25A(0.5) H25B(0.5)
 H25C(0.5) C26(0.5) H26A(0.5) H26B(0.5) H26C(0.5) C27(0.25) H27A(0.25)
 H27B(0.25) H27C(0.25) C28(0.25) H28A(0.25) H28B(0.25) H28C(0.25) C29(0.25)
 H29A(0.25) H29B(0.25) H29C(0.25) C30(0.25) H30A(0.25) H30B(0.25) H30C(0.25)
6.a Riding coordinates:
 C25(H25A,H25B,H25C), C26(H26A,H26B,H26C), C27(H27A,H27B,H27C), C28(H28A,H28B,
 H28C), C29(H29A,H29B,H29C), C30(H30A,H30B,H30C)
6.b Aromatic/amide H refined with riding coordinates:
 C7(H7), C6(H6), C4(H4A), C3(H3), C9(H9), C14(H14), C15(H15), C21(H21),
 C20(H20), C18(H18), C17(H17)
6.c Fitted hexagon refined as free rotating group:
 C12(C11,C10,C9,C8,C13), C16(C21,C20,C19,C18,C17)
6.d Idealised Me refined as rotating group:
 C00Q(H00A,H00B,H00C), C23(H23A,H23B,H23C), C24(H24A,H24B,H24C), C31(H31A,H31B,
 H31C)
6.e Idealised tetrahedral OH refined as rotating group:
 O2(H2), O4(H4)
;
_olex2_submission_special_instructions 'No special instructions were received'

loop_
_space_group_symop_operation_xyz
'x, y, z'
'-x+1/2, -y, z+1/2'
'-x, y+1/2, -z+1/2'
'x+1/2, -y+1/2, -z'
'-x, -y, -z'
'x-1/2, y, -z-1/2'
'x, -y-1/2, z-1/2'
'-x-1/2, y-1/2, z'

loop_
_atom_site_label
_atom_site_type_symbol
_atom_site_fract_x
_atom_site_fract_y
_atom_site_fract_z
_atom_site_U_iso_or_equiv
_atom_site_adp_type
_atom_site_occupancy
_atom_site_site_symmetry_order
_atom_site_calc_flag
_atom_site_refinement_flags_posn
_atom_site_refinement_flags_adp
_atom_site_refinement_flags_occupancy
_atom_site_disorder_assembly
_atom_site_disorder_group
O1 O 0.8102(4) 0.1799(2) 0.75488(13) 0.1813(14) Uani 1 1 d D U . . .
O2 O 0.6589(3) 0.1138(2) 0.75912(12) 0.1847(14) Uani 1 1 d D U . . .
H2 H 0.689027 0.073553 0.777266 0.277 Uiso 1 1 calc R U . . .
O3 O 0.2386(3) 0.9775(2) 0.69047(13) 0.1827(15) Uani 1 1 d D U . . .
O4 O 0.3927(3) 1.0317(2) 0.69979(16) 0.1976(15) Uani 1 1 d D U . . .
H4 H 0.365503 1.069700 0.720399 0.296 Uiso 1 1 calc R U . . .
C00Q C 0.2621(7) 0.6670(6) 0.5988(4) 0.196(3) Uani 0.6 1 d D U P A 2
H00A H 0.234482 0.698818 0.568288 0.294 Uiso 0.6 1 calc R U P A 2
H00B H 0.208335 0.653834 0.623417 0.294 Uiso 0.6 1 calc R U P A 2
H00C H 0.293424 0.607285 0.588260 0.294 Uiso 0.6 1 calc R U P A 2
C1 C 0.7215(5) 0.1798(3) 0.74463(16) 0.1622(17) Uani 1 1 d D U . . .
C2 C 0.6732(5) 0.2585(3) 0.71524(13) 0.1514(16) Uani 1 1 d D U . . .
C7 C 0.7308(4) 0.3344(3) 0.70063(16) 0.1672(17) Uani 1 1 d . U . . .
H7 H 0.798179 0.339051 0.711751 0.201 Uiso 1 1 calc R U . . .
C6 C 0.6894(5) 0.4048(3) 0.66921(17) 0.1657(17) Uani 1 1 d D U . . .
H6 H 0.728835 0.457860 0.659629 0.199 Uiso 0.5 1 calc R U P B 2
C5 C 0.5937(5) 0.3987(3) 0.65213(13) 0.1581(17) Uani 1 1 d D U . . .
C4 C 0.5379(5) 0.3245(4) 0.6692(2) 0.186(2) Uani 1 1 d D U . . .
H4A H 0.469852 0.320711 0.659257 0.224 Uiso 0.5 1 calc R U P C 1
C3 C 0.5775(5) 0.2539(4) 0.70077(18) 0.1811(19) Uani 1 1 d . U . . .
H3 H 0.536734 0.202798 0.711960 0.217 Uiso 1 1 calc R U . . .
C12 C 0.5044(3) 0.51101(14) 0.52717(5) 0.1582(17) Uani 1 1 d G U . . .
C11 C 0.4713(3) 0.59857(14) 0.54480(7) 0.1590(17) Uani 1 1 d G U . . .
C10 C 0.4781(3) 0.62091(13) 0.59700(7) 0.1638(17) Uani 1 1 d DG U . . .
C9 C 0.5179(3) 0.55570(16) 0.63157(5) 0.1706(19) Uani 1 1 d G U . . .
H9 H 0.522487 0.570968 0.667243 0.205 Uiso 1 1 calc R U . . .
C8 C 0.5509(3) 0.46814(15) 0.61393(6) 0.1617(17) Uani 1 1 d DG U . . .
C13 C 0.5442(3) 0.44579(13) 0.56173(7) 0.1572(16) Uani 1 1 d DG U . . .
C14 C 0.5772(4) 0.35836(18) 0.54355(11) 0.174(2) Uani 1 1 d D U . . .
H14 H 0.605778 0.314448 0.567122 0.208 Uiso 1 1 calc R U . . .
C15 C 0.5694(4) 0.3340(2) 0.49169(10) 0.1721(19) Uani 1 1 d D U . . .
H15 H 0.590629 0.273367 0.480217 0.207 Uiso 1 1 calc R U . . .
C16 C 0.4403(3) 0.71466(17) 0.61824(11) 0.1590(17) Uani 1 1 d DG U . . .
C21 C 0.5075(2) 0.7837(2) 0.63428(15) 0.206(2) Uani 1 1 d DG U . . .
H21 H 0.577122 0.773466 0.630553 0.247 Uiso 0.6 1 calc R U P D 2
C20 C 0.4727(3) 0.8677(2) 0.65577(14) 0.203(2) Uani 1 1 d G U . . .
H20 H 0.518574 0.914856 0.666726 0.243 Uiso 1 1 calc R U . . .
C19 C 0.3708(3) 0.88264(15) 0.66122(11) 0.1502(14) Uani 1 1 d DG U . . .
C18 C 0.3036(2) 0.8136(2) 0.64518(13) 0.1805(19) Uani 1 1 d G U . . .
H18 H 0.233971 0.823831 0.648905 0.217 Uiso 1 1 calc R U . . .
C17 C 0.3384(3) 0.72962(18) 0.62369(12) 0.1773(19) Uani 1 1 d DG U . . .
H17 H 0.292517 0.682439 0.612733 0.213 Uiso 0.4 1 calc R U P A 1
C22 C 0.3278(5) 0.9683(3) 0.68505(16) 0.1575(16) Uani 1 1 d D U . . .
C23 C 0.6112(8) 0.7713(10) 0.6148(7) 0.248(7) Uani 0.4 1 d D U P E 1
H23A H 0.658624 0.790566 0.641651 0.371 Uiso 0.4 1 calc R U P E 1
H23B H 0.620972 0.810561 0.583985 0.371 Uiso 0.4 1 calc R U P E 1
H23C H 0.622319 0.704607 0.605982 0.371 Uiso 0.4 1 calc R U P E 1
C24 C 0.7475(7) 0.4844(6) 0.6508(5) 0.196(4) Uani 0.5 1 d D U P F 1
H24A H 0.763718 0.475056 0.614195 0.294 Uiso 0.5 1 calc R U P F 1
H24B H 0.809298 0.489117 0.670837 0.294 Uiso 0.5 1 calc R U P F 1
H24C H 0.708851 0.542837 0.654809 0.294 Uiso 0.5 1 calc R U P F 1
C31 C 0.4371(8) 0.3124(9) 0.6504(5) 0.222(5) Uani 0.5 1 d D U P G 2
H31A H 0.402099 0.266123 0.672013 0.334 Uiso 0.5 1 calc R U P G 2
H31B H 0.438879 0.289645 0.614593 0.334 Uiso 0.5 1 calc R U P G 2
H31C H 0.401937 0.373230 0.651735 0.334 Uiso 0.5 1 calc R U P G 2
C25 C 0.8224(15) 0.5493(18) 0.4974(12) 0.368(11) Uani 0.5 1 d D U P H -1
H25A H 0.780353 0.492585 0.496153 0.552 Uiso 0.5 1 d R U P H -1
H25B H 0.806953 0.590134 0.467842 0.552 Uiso 0.5 1 d R U P H -1
H25C H 0.809534 0.583883 0.529568 0.552 Uiso 0.5 1 d R U P H -1
C26 C 0.9342(16) 0.525(2) 0.4949(13) 0.390(12) Uani 0.5 1 d D U P H -1
H26A H 0.955152 0.470540 0.515936 0.585 Uiso 0.5 1 d R U P H -1
H26B H 0.971912 0.581050 0.505145 0.585 Uiso 0.5 1 d R U P H -1
H26C H 0.946823 0.510980 0.458288 0.585 Uiso 0.5 1 d R U P H -1
C27 C 0.202(5) 0.817(2) 0.4951(18) 0.45(3) Uani 0.25 1 d D U P I 2
H27A H 0.131335 0.802876 0.499896 0.681 Uiso 0.25 1 d R U P I 2
H27B H 0.242062 0.762294 0.506424 0.681 Uiso 0.25 1 d R U P I 2
H27C H 0.215498 0.829347 0.458491 0.681 Uiso 0.25 1 d R U P I 2
C28 C 0.232(5) 0.902(3) 0.5289(18) 0.45(3) Uani 0.25 1 d D U P I 2
H28A H 0.301063 0.921448 0.523134 0.673 Uiso 0.25 1 d R U P I 2
H28B H 0.222190 0.886434 0.565439 0.673 Uiso 0.25 1 d R U P I 2
H28C H 0.187038 0.954196 0.519322 0.673 Uiso 0.25 1 d R U P I 2
C29 C 0.3224(19) 0.898(2) 0.4363(18) 0.311(15) Uani 0.25 1 d D U P J 1
H29A H 0.278582 0.953626 0.432499 0.467 Uiso 0.25 1 d R U P J 1
H29B H 0.303785 0.863302 0.467522 0.467 Uiso 0.25 1 d R U P J 1
H29C H 0.315394 0.857287 0.406056 0.467 Uiso 0.25 1 d R U P J 1
C30 C 0.431(2) 0.933(3) 0.443(2) 0.326(15) Uani 0.25 1 d D U P J 1
H30A H 0.455318 0.914550 0.477216 0.489 Uiso 0.25 1 d R U P J 1
H30B H 0.432514 1.002248 0.439843 0.489 Uiso 0.25 1 d R U P J 1
H30C H 0.472533 0.904576 0.416259 0.489 Uiso 0.25 1 d R U P J 1

loop_
_atom_site_aniso_label
_atom_site_aniso_U_11
_atom_site_aniso_U_22
_atom_site_aniso_U_33
_atom_site_aniso_U_23
_atom_site_aniso_U_13
_atom_site_aniso_U_12
O1 0.225(4) 0.139(2) 0.180(3) 0.0354(17) -0.031(2) 0.034(2)
O2 0.230(4) 0.155(2) 0.169(3) 0.056(2) -0.021(2) 0.035(2)
O3 0.231(4) 0.138(2) 0.179(3) -0.0389(18) 0.027(2) 0.043(2)
O4 0.237(4) 0.134(2) 0.223(3) -0.049(2) 0.026(2) 0.025(2)
C00Q 0.247(9) 0.148(6) 0.193(7) -0.036(5) 0.025(6) 0.014(6)
C1 0.228(5) 0.134(3) 0.124(3) 0.023(2) -0.011(3) 0.039(4)
C2 0.225(5) 0.124(3) 0.105(2) 0.0210(18) 0.000(3) 0.046(3)
C7 0.240(5) 0.127(3) 0.134(3) 0.015(2) -0.012(3) 0.042(3)
C6 0.251(5) 0.116(3) 0.130(3) 0.013(2) -0.001(3) 0.049(3)
C5 0.251(5) 0.129(3) 0.095(2) 0.0142(19) 0.006(3) 0.066(3)
C4 0.227(5) 0.172(4) 0.160(4) 0.056(3) -0.011(3) 0.046(4)
C3 0.226(5) 0.172(4) 0.146(3) 0.058(3) -0.008(3) 0.030(4)
C12 0.268(5) 0.113(2) 0.0931(17) 0.0056(15) 0.008(2) 0.078(3)
C11 0.263(5) 0.115(2) 0.100(2) 0.0040(17) 0.004(2) 0.074(3)
C10 0.267(5) 0.119(2) 0.106(2) -0.0074(18) 0.004(2) 0.069(3)
C9 0.278(5) 0.133(3) 0.101(2) 0.0045(18) 0.001(2) 0.079(3)
C8 0.261(5) 0.125(2) 0.099(2) 0.0094(18) 0.003(2) 0.070(3)
C13 0.259(4) 0.119(2) 0.094(2) 0.0067(17) 0.011(2) 0.076(3)
C14 0.290(5) 0.118(2) 0.112(2) 0.0153(18) 0.005(3) 0.082(3)
C15 0.291(5) 0.110(2) 0.115(2) 0.0143(18) 0.008(3) 0.086(3)
C16 0.248(5) 0.120(3) 0.109(2) 0.0068(19) 0.007(3) 0.063(3)
C21 0.230(6) 0.148(4) 0.239(6) -0.057(4) -0.005(4) 0.051(4)
C20 0.223(5) 0.143(3) 0.242(5) -0.043(3) 0.014(4) 0.039(3)
C19 0.226(4) 0.113(2) 0.112(2) -0.0022(18) 0.016(2) 0.030(3)
C18 0.238(5) 0.130(3) 0.174(4) -0.025(3) 0.048(3) 0.036(3)
C17 0.244(5) 0.123(3) 0.165(4) -0.037(2) 0.032(3) 0.019(3)
C22 0.230(5) 0.108(3) 0.135(3) -0.013(2) 0.016(3) 0.028(3)
C23 0.240(13) 0.191(10) 0.312(16) -0.087(11) 0.019(11) 0.065(10)
C24 0.249(10) 0.130(6) 0.210(9) 0.047(6) -0.025(7) 0.013(6)
C31 0.205(10) 0.216(10) 0.247(11) 0.075(9) -0.022(9) 0.015(8)
C25 0.40(2) 0.354(18) 0.351(17) 0.085(17) 0.025(19) -0.087(18)
C26 0.42(2) 0.377(19) 0.372(18) 0.031(19) 0.05(2) -0.03(2)
C27 0.44(3) 0.46(4) 0.46(4) 0.02(2) -0.04(2) 0.04(2)
C28 0.44(3) 0.45(4) 0.46(4) 0.02(2) -0.03(2) 0.02(2)
C29 0.33(2) 0.26(2) 0.35(2) 0.04(2) -0.04(2) 0.07(2)
C30 0.35(3) 0.28(2) 0.35(2) 0.05(2) -0.01(2) 0.02(2)

loop_
_atom_type_symbol
_atom_type_description
_atom_type_scat_dispersion_real
_atom_type_scat_dispersion_imag
_atom_type_scat_source
C C 0.0181 0.0091 'International Tables Vol C Tables 4.2.6.8 and 6.1.1.4'
H H 0.0000 0.0000 'International Tables Vol C Tables 4.2.6.8 and 6.1.1.4'
O O 0.0492 0.0322 'International Tables Vol C Tables 4.2.6.8 and 6.1.1.4'

loop_
_geom_angle_atom_site_label_1
_geom_angle_atom_site_label_2
_geom_angle_atom_site_label_3
_geom_angle
_geom_angle_site_symmetry_1
_geom_angle_site_symmetry_3
_geom_angle_publ_flag
C1 O2 H2 109.5 . . ?
C22 O4 H4 109.5 . . ?
H00A C00Q H00B 109.5 . . ?
H00A C00Q H00C 109.5 . . ?
H00B C00Q H00C 109.5 . . ?
C17 C00Q H00A 109.5 . . ?
C17 C00Q H00B 109.5 . . ?
C17 C00Q H00C 109.5 . . ?
O1 C1 O2 124.3(4) . . ?
O1 C1 C2 122.2(5) . . ?
O2 C1 C2 113.4(5) . . ?
C7 C2 C1 118.4(5) . . ?
C3 C2 C1 121.5(5) . . ?
C3 C2 C7 120.0(4) . . ?
C2 C7 H7 120.3 . . ?
C2 C7 C6 119.3(5) . . ?
C6 C7 H7 120.3 . . ?
C7 C6 H6 119.4 . . ?
C7 C6 C24 121.9(7) . . ?
C5 C6 C7 121.3(5) . . ?
C5 C6 H6 119.4 . . ?
C5 C6 C24 116.7(6) . . ?
C6 C5 C8 122.1(5) . . ?
C4 C5 C6 117.5(4) . . ?
C4 C5 C8 120.3(5) . . ?
C5 C4 H4A 118.9 . . ?
C5 C4 C3 122.1(6) . . ?
C5 C4 C31 119.7(6) . . ?
C3 C4 H4A 118.9 . . ?
C3 C4 C31 117.9(7) . . ?
C2 C3 C4 119.6(5) . . ?
C2 C3 H3 120.2 . . ?
C4 C3 H3 120.2 . . ?
C11 C12 C12 119.01(18) . 5_666 ?
C11 C12 C13 120.0 . . ?
C13 C12 C12 120.98(17) . 5_666 ?
C12 C11 C15 119.38(16) . 5_666 ?
C10 C11 C12 120.0 . . ?
C10 C11 C15 120.62(16) . 5_666 ?
C11 C10 C16 121.82(16) . . ?
C9 C10 C11 120.0 . . ?
C9 C10 C16 118.15(16) . . ?
C10 C9 H9 120.0 . . ?
C10 C9 C8 120.0 . . ?
C8 C9 H9 120.0 . . ?
C9 C8 C5 119.00(18) . . ?
C9 C8 C13 120.0 . . ?
C13 C8 C5 121.00(18) . . ?
C12 C13 C14 119.45(17) . . ?
C8 C13 C12 120.0 . . ?
C8 C13 C14 120.55(17) . . ?
C13 C14 H14 119.3 . . ?
C15 C14 C13 121.4(2) . . ?
C15 C14 H14 119.3 . . ?
C11 C15 H15 120.1 5_666 . ?
C14 C15 C11 119.8(2) . 5_666 ?
C14 C15 H15 120.1 . . ?
C21 C16 C10 120.2(3) . . ?
C21 C16 C17 120.0 . . ?
C17 C16 C10 119.8(3) . . ?
C16 C21 H21 120.0 . . ?
C16 C21 C23 114.9(6) . . ?
C20 C21 C16 120.0 . . ?
C20 C21 H21 120.0 . . ?
C20 C21 C23 123.3(6) . . ?
C21 C20 H20 120.0 . . ?
C21 C20 C19 120.0 . . ?
C19 C20 H20 120.0 . . ?
C20 C19 C22 123.5(3) . . ?
C18 C19 C20 120.0 . . ?
C18 C19 C22 116.5(3) . . ?
C19 C18 H18 120.0 . . ?
C17 C18 C19 120.0 . . ?
C17 C18 H18 120.0 . . ?
C16 C17 C00Q 122.6(4) . . ?
C16 C17 H17 120.0 . . ?
C18 C17 C00Q 116.5(4) . . ?
C18 C17 C16 120.0 . . ?
C18 C17 H17 120.0 . . ?
O3 C22 O4 123.4(4) . . ?
O3 C22 C19 121.5(5) . . ?
O4 C22 C19 115.1(5) . . ?
C21 C23 H23A 109.5 . . ?
C21 C23 H23B 109.5 . . ?
C21 C23 H23C 109.5 . . ?
H23A C23 H23B 109.5 . . ?
H23A C23 H23C 109.5 . . ?
H23B C23 H23C 109.5 . . ?
C6 C24 H24A 109.5 . . ?
C6 C24 H24B 109.5 . . ?
C6 C24 H24C 109.5 . . ?
H24A C24 H24B 109.5 . . ?
H24A C24 H24C 109.5 . . ?
H24B C24 H24C 109.5 . . ?
C4 C31 H31A 109.5 . . ?
C4 C31 H31B 109.5 . . ?
C4 C31 H31C 109.5 . . ?
H31A C31 H31B 109.5 . . ?
H31A C31 H31C 109.5 . . ?
H31B C31 H31C 109.5 . . ?
H25A C25 H25B 109.4 . . ?
H25A C25 H25C 109.5 . . ?
H25B C25 H25C 109.5 . . ?
C26 C25 H25A 111.9 . . ?
C26 C25 H25B 107.7 . . ?
C26 C25 H25C 108.7 . . ?
C25 C26 H26A 115.6 . . ?
C25 C26 H26B 107.9 . . ?
C25 C26 H26C 104.7 . . ?
H26A C26 H26B 109.5 . . ?
H26A C26 H26C 109.5 . . ?
H26B C26 H26C 109.4 . . ?
H27A C27 H27B 109.5 . . ?
H27A C27 H27C 109.5 . . ?
H27B C27 H27C 109.5 . . ?
C28 C27 H27A 109.5 . . ?
C28 C27 H27B 107.8 . . ?
C28 C27 H27C 111.1 . . ?
C27 C28 H28A 112.0 . . ?
C27 C28 H28B 109.7 . . ?
C27 C28 H28C 106.7 . . ?
H28A C28 H28B 109.5 . . ?
H28A C28 H28C 109.5 . . ?
H28B C28 H28C 109.5 . . ?
H29A C29 H29B 109.5 . . ?
H29A C29 H29C 109.5 . . ?
H29B C29 H29C 109.5 . . ?
C30 C29 H29A 108.9 . . ?
C30 C29 H29B 107.9 . . ?
C30 C29 H29C 111.6 . . ?
C29 C30 H30A 109.7 . . ?
C29 C30 H30B 109.4 . . ?
C29 C30 H30C 109.3 . . ?
H30A C30 H30B 109.5 . . ?
H30A C30 H30C 109.5 . . ?
H30B C30 H30C 109.5 . . ?

loop_
_geom_bond_atom_site_label_1
_geom_bond_atom_site_label_2
_geom_bond_distance
_geom_bond_site_symmetry_2
_geom_bond_publ_flag
O1 C1 1.218(5) . ?
O2 H2 0.8400 . ?
O2 C1 1.309(5) . ?
O3 C22 1.212(5) . ?
O4 H4 0.8400 . ?
O4 C22 1.306(5) . ?
C00Q H00A 0.9800 . ?
C00Q H00B 0.9800 . ?
C00Q H00C 0.9800 . ?
C00Q C17 1.499(7) . ?
C1 C2 1.495(5) . ?
C2 C7 1.374(6) . ?
C2 C3 1.339(7) . ?
C7 H7 0.9500 . ?
C7 C6 1.399(6) . ?
C6 H6 0.9500 . ?
C6 C5 1.360(7) . ?
C6 C24 1.448(8) . ?
C5 C4 1.360(7) . ?
C5 C8 1.505(4) . ?
C4 H4A 0.9500 . ?
C4 C3 1.394(6) . ?
C4 C31 1.448(8) . ?
C3 H3 0.9500 . ?
C12 C12 1.445(3) 5_666 ?
C12 C11 1.3900 . ?
C12 C13 1.3900 . ?
C11 C10 1.3900 . ?
C11 C15 1.447(3) 5_666 ?
C10 C9 1.3900 . ?
C10 C16 1.520(2) . ?
C9 H9 0.9500 . ?
C9 C8 1.3900 . ?
C8 C13 1.3900 . ?
C13 C14 1.3933 . ?
C14 H14 0.9500 . ?
C14 C15 1.3893(10) . ?
C15 H15 0.9500 . ?
C16 C21 1.3900 . ?
C16 C17 1.3900 . ?
C21 H21 0.9500 . ?
C21 C20 1.3900 . ?
C21 C23 1.490(9) . ?
C20 H20 0.9500 . ?
C20 C19 1.3900 . ?
C19 C18 1.3900 . ?
C19 C22 1.474(4) . ?
C18 H18 0.9500 . ?
C18 C17 1.3900 . ?
C17 H17 0.9500 . ?
C23 H23A 0.9800 . ?
C23 H23B 0.9800 . ?
C23 H23C 0.9800 . ?
C24 H24A 0.9800 . ?
C24 H24B 0.9800 . ?
C24 H24C 0.9800 . ?
C31 H31A 0.9800 . ?
C31 H31B 0.9800 . ?
C31 H31C 0.9800 . ?
C25 H25A 0.9801 . ?
C25 H25B 0.9800 . ?
C25 H25C 0.9795 . ?
C25 C26 1.5399(11) . ?
C26 H26A 0.9801 . ?
C26 H26B 0.9797 . ?
C26 H26C 0.9809 . ?
C27 H27A 0.9800 . ?
C27 H27B 0.9800 . ?
C27 H27C 0.9800 . ?
C27 C28 1.5400(11) . ?
C28 H28A 0.9800 . ?
C28 H28B 0.9800 . ?
C28 H28C 0.9800 . ?
C29 H29A 0.9800 . ?
C29 H29B 0.9800 . ?
C29 H29C 0.9800 . ?
C29 C30 1.5400(11) . ?
C30 H30A 0.9800 . ?
C30 H30B 0.9800 . ?
C30 H30C 0.9800 . ?
